data_7704005
loop_
_publ_author_name
'Guo, Jia-Ting'
'Chen, Xu-Dong'

_publ_section_title
;
 Templated syntheses of heterometal tungsten-cobalt-sulfur clusters with
 different nuclearities.
;
_journal_issue 17
_journal_name_full 'Dalton transactions (Cambridge, England : 2003)'
_journal_page_first 5523
_journal_page_last 5530
_journal_paper_doi 10.1039/d0dt00765j
_journal_volume 49
_journal_year 2020
_chemical_formula_moiety 'C30 H44 B2 Cl Co2 N12 S6 W2, 2(C2 H3 N), C8 H20 N'
_chemical_formula_sum 'C42 H70 B2 Cl Co2 N15 S6 W2'
_chemical_formula_weight 1520.12
_space_group_crystal_system monoclinic
_space_group_IT_number 15
_space_group_name_Hall '-C 2yc'
_space_group_name_H-M_alt 'C 1 2/c 1'
_atom_sites_solution_hydrogens mixed
_atom_sites_solution_primary iterative
_audit_creation_date 2020-01-16
_audit_creation_method
;
Olex2 1.2
(compiled 2018.05.29 svn.r3508 for OlexSys, GUI svn.r5506)
;
_audit_update_record
;
2020-01-16 deposited with the CCDC.	2020-03-31 downloaded from the CCDC.
;
_cell_angle_alpha 90
_cell_angle_beta 93.167(2)
_cell_angle_gamma 90
_cell_formula_units_Z 4
_cell_length_a 12.7233(14)
_cell_length_b 15.7004(18)
_cell_length_c 29.118(3)
_cell_measurement_reflns_used 8945
_cell_measurement_temperature 296.15
_cell_measurement_theta_max 27.407
_cell_measurement_theta_min 2.206
_cell_volume 5807.8(11)
_computing_cell_refinement 'SAINT v8.37A (Bruker, 2015)'
_computing_data_reduction 'SAINT v8.37A (Bruker, 2015)'
_computing_molecular_graphics 'Olex2 (Dolomanov et al., 2009)'
_computing_publication_material 'Olex2 (Dolomanov et al., 2009)'
_computing_structure_refinement 'ShelXL (Sheldrick, 2015)'
_computing_structure_solution 'olex2.solve (Bourhis et al., 2015)'
_diffrn_ambient_temperature 296.15
_diffrn_detector 'Bruker APEX2 area detector'
_diffrn_detector_area_resol_mean 7.9
_diffrn_detector_type 'CCD area detector'
_diffrn_measured_fraction_theta_full 0.974
_diffrn_measured_fraction_theta_max 0.974
_diffrn_measurement_device 'three-circle diffractometer'
_diffrn_measurement_device_type 'CCD area detector'
_diffrn_measurement_method 'phi and omega scans'
_diffrn_radiation_monochromator graphite
_diffrn_radiation_probe x-ray
_diffrn_radiation_type MoK\a
_diffrn_radiation_wavelength 0.71073
_diffrn_reflns_av_R_equivalents 0.0199
_diffrn_reflns_av_unetI/netI 0.0248
_diffrn_reflns_Laue_measured_fraction_full 0.974
_diffrn_reflns_Laue_measured_fraction_max 0.974
_diffrn_reflns_limit_h_max 15
_diffrn_reflns_limit_h_min -13
_diffrn_reflns_limit_k_max 18
_diffrn_reflns_limit_k_min -18
_diffrn_reflns_limit_l_max 35
_diffrn_reflns_limit_l_min -29
_diffrn_reflns_number 13160
_diffrn_reflns_point_group_measured_fraction_full 0.974
_diffrn_reflns_point_group_measured_fraction_max 0.974
_diffrn_reflns_theta_full 25.242
_diffrn_reflns_theta_max 25.349
_diffrn_reflns_theta_min 2.062
_diffrn_source 'microfocus sealed X-ray tube'
_diffrn_source_type 'Incoatec I\ms'
_exptl_absorpt_coefficient_mu 4.816
_exptl_absorpt_correction_T_max 0.7456
_exptl_absorpt_correction_T_min 0.5941
_exptl_absorpt_correction_type multi-scan
_exptl_absorpt_process_details
'SADABS-2016/2 (Bruker,2016/2) was used for absorption correction. wR2(int) was 0.0685 before and 0.0345 after correction. The Ratio of minimum to maximum transmission is 0.7968. The \l/2 correction factor is Not present.'
_exptl_crystal_colour 'dull dark black'
_exptl_crystal_colour_lustre dull
_exptl_crystal_colour_modifier dark
_exptl_crystal_colour_primary black
_exptl_crystal_density_diffrn 1.739
_exptl_crystal_description block
_exptl_crystal_F_000 3008
_exptl_crystal_size_max 0.05
_exptl_crystal_size_mid 0.03
_exptl_crystal_size_min 0.02
_refine_diff_density_max 0.773
_refine_diff_density_min -2.230
_refine_diff_density_rms 0.100
_refine_ls_extinction_method none
_refine_ls_goodness_of_fit_ref 1.070
_refine_ls_hydrogen_treatment mixed
_refine_ls_matrix_type full
_refine_ls_number_parameters 373
_refine_ls_number_reflns 5178
_refine_ls_number_restraints 79
_refine_ls_restrained_S_all 1.075
_refine_ls_R_factor_all 0.0460
_refine_ls_R_factor_gt 0.0324
_refine_ls_shift/su_max 0.001
_refine_ls_shift/su_mean 0.000
_refine_ls_structure_factor_coef Fsqd
_refine_ls_weighting_details 'w=1/[\s^2^(Fo^2^)+(0.0321P)^2^+26.5345P] where P=(Fo^2^+2Fc^2^)/3'
_refine_ls_weighting_scheme calc
_refine_ls_wR_factor_gt 0.0733
_refine_ls_wR_factor_ref 0.0812
_reflns_Friedel_coverage 0.000
_reflns_number_gt 4077
_reflns_number_total 5178
_reflns_threshold_expression 'I > 2\s(I)'
_cod_data_source_file d0dt00765j1.cif
_cod_data_source_block ee
_cod_depositor_comments 'Adding full bibliography for 7704003--7704007.cif.'
_cod_database_code 7704005
_shelx_shelxl_version_number 2018/3
_shelx_space_group_comment
;
The symmetry employed for this shelxl refinement is uniquely defined
by the following loop, which should always be used as a source of
symmetry information in preference to the above space-group names.
They are only intended as comments.
;
_olex2_refinement_description
;
1. Fixed Uiso
 At 1.2 times of:
  All B(H) groups, All C(H) groups, All C(H,H) groups
 At 1.5 times of:
  All C(H,H,H) groups
2. Restrained distances
 B1-H1
 1 with sigma of 0.0001
3. Uiso/Uaniso restraints and constraints
C37 \\sim N14 \\sim C38 \\sim C33 \\sim C35 \\sim C39 \\sim C34 \\sim C40 \\sim
C36: within 1.7A with sigma of 0.01 and sigma for terminal atoms of 0.02
4. Others
 Sof(C33)=Sof(H33a)=Sof(H33b)=Sof(C34)=Sof(H34a)=Sof(H34b)=Sof(H34c)=1-FVAR(1)
 Sof(C36)=Sof(H36a)=Sof(H36b)=Sof(H36c)=Sof(C35)=Sof(H35a)=Sof(H35b)=FVAR(1)
 Sof(C37)=Sof(H37a)=Sof(H37b)=Sof(C40)=Sof(H40a)=Sof(H40b)=Sof(H40c)=1-FVAR(2)
 Sof(C39)=Sof(H39a)=Sof(H39b)=Sof(H39c)=Sof(C38)=Sof(H38a)=Sof(H38b)=FVAR(2)
 Fixed Sof: Co2(0.5)
5.a Riding coordinates:
 C40(H40a,H40b,H40c)
5.b Secondary CH2 refined with riding coordinates:
 C37(H37a,H37b), C35(H35a,H35b), C33(H33a,H33b), C38(H38a,H38b)
5.c Aromatic/amide H refined with riding coordinates:
 C3(H3), C8(H8), C13(H13)
5.d Idealised Me refined as rotating group:
 C1(H1a,H1b,H1c), C5(H5a,H5b,H5c), C6(H6a,H6b,H6c), C10(H10a,H10b,H10c),
 C11(H11a,H11b,H11c), C15(H15a,H15b,H15c), C31(H31a,H31b,H31c), C36(H36a,H36b,
 H36c), C39(H39a,H39b,H39c), C34(H34a,H34b,H34c)
;
_olex2_submission_special_instructions 'No special instructions were received'

loop_
_space_group_symop_operation_xyz
'x, y, z'
'-x, y, -z+1/2'
'x+1/2, y+1/2, z'
'-x+1/2, y+1/2, -z+1/2'
'-x, -y, -z'
'x, -y, z-1/2'
'-x+1/2, -y+1/2, -z'
'x+1/2, -y+1/2, z-1/2'

loop_
_atom_site_label
_atom_site_type_symbol
_atom_site_fract_x
_atom_site_fract_y
_atom_site_fract_z
_atom_site_U_iso_or_equiv
_atom_site_adp_type
_atom_site_occupancy
_atom_site_site_symmetry_order
_atom_site_calc_flag
_atom_site_refinement_flags_posn
_atom_site_refinement_flags_adp
_atom_site_refinement_flags_occupancy
_atom_site_disorder_assembly
_atom_site_disorder_group
W1 W 0.55606(2) 0.00188(2) 0.33901(2) 0.04736(9) Uani 1 1 d . . . . .
Co1 Co 0.500000 -0.03406(6) 0.250000 0.0464(3) Uani 1 2 d S T P A .
Co2 Co 0.49291(10) 0.12652(7) 0.27470(4) 0.0343(3) Uani 0.5 1 d . . . A -1
Cl1 Cl 0.500000 0.26193(11) 0.250000 0.0668(6) Uani 1 2 d S T P . .
S1 S 0.43110(11) 0.09655(9) 0.34793(5) 0.0516(3) Uani 1 1 d . . . . .
S2 S 0.63290(11) 0.05333(8) 0.27337(5) 0.0512(3) Uani 1 1 d . . . . .
S3 S 0.47051(12) -0.11451(8) 0.30984(5) 0.0552(4) Uani 1 1 d . . . . .
N1 N 0.6026(4) -0.0654(3) 0.44224(16) 0.0522(11) Uani 1 1 d . . . . .
N2 N 0.5245(4) -0.0522(3) 0.40838(16) 0.0515(11) Uani 1 1 d . . . . .
N3 N 0.7204(3) 0.0558(3) 0.42339(14) 0.0462(10) Uani 1 1 d . . . . .
N4 N 0.6682(3) 0.0867(3) 0.38418(14) 0.0480(11) Uani 1 1 d . . . . .
N5 N 0.7584(3) -0.0872(3) 0.39388(15) 0.0506(11) Uani 1 1 d . . . . .
N6 N 0.7034(3) -0.0865(3) 0.35154(15) 0.0512(11) Uani 1 1 d . . . . .
C1 C 0.6253(6) -0.1234(5) 0.5219(2) 0.081(2) Uani 1 1 d . . . . .
H1A H 0.666677 -0.173067 0.516315 0.121 Uiso 1 1 calc GR . . . .
H1B H 0.579572 -0.134926 0.546328 0.121 Uiso 1 1 calc GR . . . .
H1C H 0.671113 -0.076811 0.530604 0.121 Uiso 1 1 calc GR . . . .
C2 C 0.5611(5) -0.1007(3) 0.4794(2) 0.0586(15) Uani 1 1 d . . . . .
C3 C 0.4549(5) -0.1097(4) 0.4699(2) 0.0666(16) Uani 1 1 d . . . . .
H3 H 0.406408 -0.132051 0.489423 0.080 Uiso 1 1 calc R . . . .
C4 C 0.4339(5) -0.0791(4) 0.4257(2) 0.0607(15) Uani 1 1 d . . . . .
C5 C 0.3274(5) -0.0735(4) 0.4010(3) 0.078(2) Uani 1 1 d . . . . .
H5A H 0.312773 -0.015387 0.392713 0.116 Uiso 1 1 calc GR . . . .
H5B H 0.274899 -0.093651 0.420863 0.116 Uiso 1 1 calc GR . . . .
H5C H 0.326393 -0.107983 0.373793 0.116 Uiso 1 1 calc GR . . . .
C6 C 0.8443(5) 0.1046(4) 0.4879(2) 0.0693(18) Uani 1 1 d . . . . .
H6A H 0.807379 0.069921 0.508890 0.104 Uiso 1 1 calc GR . . . .
H6B H 0.861300 0.158462 0.502072 0.104 Uiso 1 1 calc GR . . . .
H6C H 0.907982 0.076335 0.480333 0.104 Uiso 1 1 calc GR . . . .
C7 C 0.7762(4) 0.1187(3) 0.44506(18) 0.0526(14) Uani 1 1 d . . . . .
C8 C 0.7596(5) 0.1915(4) 0.4202(2) 0.0635(17) Uani 1 1 d . . . . .
H8 H 0.787829 0.244911 0.427088 0.076 Uiso 1 1 calc R . . . .
C9 C 0.6931(5) 0.1710(3) 0.38279(19) 0.0557(15) Uani 1 1 d . . . . .
C10 C 0.6533(6) 0.2301(3) 0.3458(2) 0.077(2) Uani 1 1 d . . . . .
H10A H 0.683243 0.214841 0.317380 0.115 Uiso 1 1 calc GR . . . .
H10B H 0.673055 0.287396 0.353853 0.115 Uiso 1 1 calc GR . . . .
H10C H 0.578007 0.226077 0.342296 0.115 Uiso 1 1 calc GR . . . .
C11 C 0.9244(5) -0.1463(5) 0.4319(2) 0.082(2) Uani 1 1 d . . . . .
H11A H 0.960269 -0.093291 0.437698 0.123 Uiso 1 1 calc GR . . . .
H11B H 0.974587 -0.189470 0.424999 0.123 Uiso 1 1 calc GR . . . .
H11C H 0.888525 -0.162723 0.458710 0.123 Uiso 1 1 calc GR . . . .
C12 C 0.8454(5) -0.1361(4) 0.3916(2) 0.0588(15) Uani 1 1 d . . . . .
C13 C 0.8461(5) -0.1685(4) 0.3487(2) 0.0652(17) Uani 1 1 d . . . . .
H13 H 0.896540 -0.204718 0.337451 0.078 Uiso 1 1 calc R . . . .
C14 C 0.7570(5) -0.1375(3) 0.3243(2) 0.0597(16) Uani 1 1 d . . . . .
C15 C 0.7249(5) -0.1598(4) 0.2759(2) 0.078(2) Uani 1 1 d . . . . .
H15A H 0.656835 -0.186389 0.274780 0.117 Uiso 1 1 calc GR . . . .
H15B H 0.775342 -0.198368 0.264088 0.117 Uiso 1 1 calc GR . . . .
H15C H 0.721718 -0.108975 0.257508 0.117 Uiso 1 1 calc GR . . . .
B1 B 0.7166(4) -0.0388(4) 0.43441(13) 0.0519(16) Uani 1 1 d D . . . .
H1 H 0.7623(5) -0.0495(12) 0.46287(15) 0.062 Uiso 1 1 d DR . . . .
N13 N 0.4077(8) -0.4260(6) 0.0713(4) 0.147(4) Uani 1 1 d . . . B 2
C31 C 0.3822(11) -0.2753(6) 0.0973(4) 0.175(6) Uani 1 1 d . . . B 2
H31A H 0.379072 -0.237509 0.071307 0.262 Uiso 1 1 calc GR . . B 2
H31B H 0.439712 -0.259154 0.118185 0.262 Uiso 1 1 calc GR . . B 2
H31C H 0.317485 -0.272002 0.112607 0.262 Uiso 1 1 calc GR . . B 2
C32 C 0.3973(6) -0.3583(6) 0.0823(3) 0.086(2) Uani 1 1 d . . . B 2
N14 N 0.000000 0.0567(6) 0.250000 0.088(2) Uani 1 2 d S TU P . .
C36 C 0.144(2) -0.008(2) 0.3047(11) 0.139(7) Uani 0.529(12) 1 d . U . C -2
H36A H 0.123511 -0.061377 0.290401 0.208 Uiso 0.529(12) 1 calc GR . . C -2
H36B H 0.112619 -0.003696 0.333827 0.208 Uiso 0.529(12) 1 calc GR . . C -2
H36C H 0.219338 -0.006621 0.309417 0.208 Uiso 0.529(12) 1 calc GR . . C -2
C39 C -0.0868(18) 0.1392(15) 0.3101(8) 0.114(4) Uani 0.450(10) 1 d . U . C 1
H39A H -0.128698 0.181109 0.293460 0.171 Uiso 0.450(10) 1 calc GR . . C 1
H39B H -0.016972 0.161046 0.316294 0.171 Uiso 0.450(10) 1 calc GR . . C 1
H39C H -0.117977 0.126525 0.338557 0.171 Uiso 0.450(10) 1 calc GR . . C 1
C37 C -0.0137(15) 0.1354(11) 0.2790(6) 0.115(3) Uani 0.550(10) 1 d . U . C -1
H37A H -0.054708 0.179373 0.262955 0.138 Uiso 0.550(10) 1 calc R . . C -1
H37B H 0.052652 0.158469 0.291397 0.138 Uiso 0.550(10) 1 calc R . . C -1
C35 C 0.1129(13) 0.0540(12) 0.2785(6) 0.111(4) Uani 0.529(12) 1 d . U . C -2
H35A H 0.165890 0.061019 0.256123 0.133 Uiso 0.529(12) 1 calc R . . C -2
H35B H 0.116192 0.104638 0.297635 0.133 Uiso 0.529(12) 1 calc R . . C -2
C33 C 0.0099(18) -0.0209(12) 0.2810(7) 0.110(4) Uani 0.471(12) 1 d . U . C -1
H33A H -0.056149 -0.026762 0.295742 0.132 Uiso 0.471(12) 1 calc R . . C -1
H33B H 0.016115 -0.070155 0.261165 0.132 Uiso 0.471(12) 1 calc R . . C -1
C40 C -0.0924(14) 0.0761(13) 0.3254(7) 0.120(4) Uani 0.550(10) 1 d . U . C -1
H40A H -0.048261 0.035693 0.341968 0.179 Uiso 0.550(10) 1 d R . . C -1
H40B H -0.151901 0.047163 0.310908 0.179 Uiso 0.550(10) 1 d R . . C -1
H40C H -0.116461 0.118183 0.346298 0.179 Uiso 0.550(10) 1 d R . . C -1
C38 C -0.0812(17) 0.0514(15) 0.2789(8) 0.116(3) Uani 0.450(10) 1 d . U . C 1
H38A H -0.070851 0.002520 0.298976 0.139 Uiso 0.450(10) 1 calc R . . C 1
H38B H -0.147100 0.043766 0.260942 0.139 Uiso 0.450(10) 1 calc R . . C 1
C34 C 0.092(2) -0.027(2) 0.3160(11) 0.128(7) Uani 0.471(12) 1 d . U . C -1
H34A H 0.144545 -0.065939 0.306599 0.191 Uiso 0.471(12) 1 calc GR . . C -1
H34B H 0.063368 -0.046983 0.343879 0.191 Uiso 0.471(12) 1 calc GR . . C -1
H34C H 0.122849 0.028246 0.321237 0.191 Uiso 0.471(12) 1 calc GR . . C -1

loop_
_atom_site_aniso_label
_atom_site_aniso_U_11
_atom_site_aniso_U_22
_atom_site_aniso_U_33
_atom_site_aniso_U_23
_atom_site_aniso_U_13
_atom_site_aniso_U_12
W1 0.05072(14) 0.03226(12) 0.05564(16) 0.00065(9) -0.02810(10) 0.00032(9)
Co1 0.0474(6) 0.0336(5) 0.0551(6) 0.000 -0.0247(5) 0.000
Co2 0.0365(7) 0.0316(6) 0.0342(6) 0.0018(5) -0.0031(5) 0.0012(5)
Cl1 0.1060(17) 0.0347(9) 0.0559(12) 0.000 -0.0290(12) 0.000
S1 0.0524(8) 0.0460(7) 0.0550(8) -0.0028(6) -0.0107(6) 0.0105(6)
S2 0.0466(7) 0.0411(7) 0.0628(9) -0.0006(6) -0.0253(6) -0.0010(6)
S3 0.0676(9) 0.0356(7) 0.0586(9) 0.0032(6) -0.0298(7) -0.0073(6)
N1 0.057(3) 0.044(2) 0.053(3) -0.004(2) -0.019(2) 0.003(2)
N2 0.050(3) 0.042(2) 0.060(3) 0.003(2) -0.018(2) -0.002(2)
N3 0.049(3) 0.039(2) 0.048(3) -0.0001(18) -0.020(2) -0.0007(19)
N4 0.053(3) 0.040(2) 0.047(3) -0.0029(19) -0.024(2) 0.0006(19)
N5 0.051(3) 0.044(2) 0.054(3) -0.002(2) -0.025(2) 0.008(2)
N6 0.054(3) 0.043(2) 0.054(3) -0.005(2) -0.026(2) 0.012(2)
C1 0.100(5) 0.078(5) 0.062(4) 0.019(3) -0.016(4) -0.007(4)
C2 0.077(4) 0.043(3) 0.054(4) 0.008(3) -0.006(3) -0.006(3)
C3 0.071(4) 0.052(3) 0.076(4) 0.007(3) 0.002(3) -0.012(3)
C4 0.056(4) 0.050(3) 0.074(4) 0.002(3) -0.011(3) -0.008(3)
C5 0.059(4) 0.072(4) 0.100(5) 0.011(4) -0.018(4) -0.017(3)
C6 0.072(4) 0.073(4) 0.059(4) 0.002(3) -0.030(3) -0.016(3)
C7 0.055(3) 0.050(3) 0.050(3) -0.001(3) -0.019(3) -0.011(3)
C8 0.083(4) 0.044(3) 0.060(4) -0.005(3) -0.029(3) -0.013(3)
C9 0.068(4) 0.039(3) 0.057(4) 0.000(2) -0.025(3) -0.001(3)
C10 0.112(6) 0.038(3) 0.075(4) 0.001(3) -0.047(4) -0.004(3)
C11 0.073(4) 0.094(5) 0.074(5) 0.001(4) -0.036(4) 0.030(4)
C12 0.058(4) 0.054(3) 0.061(4) 0.000(3) -0.027(3) 0.016(3)
C13 0.062(4) 0.060(4) 0.071(4) -0.009(3) -0.023(3) 0.026(3)
C14 0.060(4) 0.048(3) 0.068(4) -0.012(3) -0.025(3) 0.018(3)
C15 0.080(5) 0.082(4) 0.068(4) -0.030(3) -0.034(3) 0.035(4)
B1 0.053(4) 0.047(3) 0.052(4) 0.004(3) -0.026(3) 0.005(3)
N13 0.140(8) 0.118(7) 0.182(9) -0.055(7) -0.010(7) 0.006(6)
C31 0.285(16) 0.067(6) 0.165(11) -0.004(6) -0.051(10) 0.032(8)
C32 0.092(6) 0.087(6) 0.079(5) -0.001(4) -0.008(4) -0.003(5)
N14 0.083(5) 0.081(5) 0.099(6) 0.000 -0.015(4) 0.000
C36 0.127(15) 0.153(14) 0.134(14) 0.018(11) -0.013(12) 0.028(13)
C39 0.102(7) 0.115(8) 0.124(8) -0.013(7) -0.011(7) 0.003(7)
C37 0.110(7) 0.105(7) 0.128(7) -0.013(6) -0.017(6) 0.007(6)
C35 0.100(8) 0.121(9) 0.111(9) 0.014(7) -0.008(7) 0.024(7)
C33 0.117(8) 0.096(7) 0.114(8) 0.001(6) -0.029(7) 0.003(6)
C40 0.103(7) 0.135(9) 0.120(9) -0.015(8) -0.009(7) 0.005(8)
C38 0.104(6) 0.120(6) 0.121(7) -0.009(6) -0.017(6) 0.002(5)
C34 0.132(15) 0.113(12) 0.133(14) 0.026(11) -0.030(13) 0.003(12)

loop_
_atom_type_symbol
_atom_type_description
_atom_type_scat_dispersion_real
_atom_type_scat_dispersion_imag
_atom_type_scat_source
C C 0.0033 0.0016 'International Tables Vol C Tables 4.2.6.8 and 6.1.1.4'
H H 0.0000 0.0000 'International Tables Vol C Tables 4.2.6.8 and 6.1.1.4'
B B 0.0013 0.0007 'International Tables Vol C Tables 4.2.6.8 and 6.1.1.4'
Cl Cl 0.1484 0.1585 'International Tables Vol C Tables 4.2.6.8 and 6.1.1.4'
Co Co 0.3494 0.9721 'International Tables Vol C Tables 4.2.6.8 and 6.1.1.4'
N N 0.0061 0.0033 'International Tables Vol C Tables 4.2.6.8 and 6.1.1.4'
S S 0.1246 0.1234 'International Tables Vol C Tables 4.2.6.8 and 6.1.1.4'
W W -0.8490 6.8722 'International Tables Vol C Tables 4.2.6.8 and 6.1.1.4'

loop_
_geom_angle_atom_site_label_1
_geom_angle_atom_site_label_2
_geom_angle_atom_site_label_3
_geom_angle
_geom_angle_site_symmetry_1
_geom_angle_site_symmetry_3
_geom_angle_publ_flag
S1 W1 S2 101.56(5) . . ?
S1 W1 S3 104.67(5) . . ?
S1 W1 N2 89.03(12) . . ?
S1 W1 N4 88.32(11) . . ?
S1 W1 N6 163.19(11) . . ?
S2 W1 N6 87.98(12) . . ?
S3 W1 S2 100.71(5) . . ?
S3 W1 N4 161.22(11) . . ?
S3 W1 N6 86.83(11) . . ?
N2 W1 S2 165.61(12) . . ?
N2 W1 S3 85.76(11) . . ?
N2 W1 N4 80.89(16) . . ?
N2 W1 N6 79.49(16) . . ?
N4 W1 S2 89.62(12) . . ?
N4 W1 N6 77.83(15) . . ?
Co1 Co1 W1 0(9) 2_655 2_655 ?
Co1 Co1 Co2 0(10) 2_655 2_655 ?
Co1 Co1 S2 0(10) 2_655 2_655 ?
Co1 Co1 S2 0(10) 2_655 . ?
Co1 Co1 S3 0(10) 2_655 2_655 ?
Co1 Co1 S3 0(10) 2_655 . ?
Co2 Co1 W1 63.19(3) 2_655 2_655 ?
S2 Co1 W1 108.39(4) . 2_655 ?
S2 Co1 W1 55.31(4) 2_655 2_655 ?
S2 Co1 Co2 57.40(5) . 2_655 ?
S2 Co1 Co2 50.87(5) 2_655 2_655 ?
S2 Co1 S2 104.98(8) 2_655 . ?
S3 Co1 W1 53.81(3) 2_655 2_655 ?
S3 Co1 W1 146.04(4) . 2_655 ?
S3 Co1 Co2 141.08(5) . 2_655 ?
S3 Co1 Co2 108.93(5) 2_655 2_655 ?
S3 Co1 S2 115.50(6) 2_655 . ?
S3 Co1 S2 115.50(6) . 2_655 ?
S3 Co1 S2 105.56(5) 2_655 2_655 ?
S3 Co1 S2 105.56(5) . . ?
S3 Co1 S3 109.96(8) 2_655 . ?
Cl1 Co2 S1 119.92(6) . . ?
S2 Co2 Cl1 117.24(7) . . ?
S2 Co2 S1 103.33(7) . . ?
Co2 Cl1 Co2 37.89(7) 2_655 . ?
W1 S1 Co2 75.48(5) . . ?
W1 S2 Co2 110.59(7) . 2_655 ?
Co1 S2 W1 72.29(4) 2_655 . ?
Co1 S2 W1 72.29(4) . . ?
Co1 S2 Co1 0.00(4) 2_655 . ?
Co1 S2 Co2 69.21(5) . 2_655 ?
Co1 S2 Co2 69.21(5) 2_655 2_655 ?
Co2 S2 W1 77.46(6) . . ?
Co2 S2 Co1 73.65(6) . . ?
Co2 S2 Co1 73.65(6) . 2_655 ?
Co2 S2 Co2 37.47(6) . 2_655 ?
Co1 S3 W1 74.62(5) . . ?
Co1 S3 W1 74.62(5) 2_655 . ?
Co1 S3 Co1 0.0 2_655 . ?
N2 N1 B1 120.2(4) . . ?
C2 N1 N2 109.7(5) . . ?
C2 N1 B1 130.2(4) . . ?
N1 N2 W1 122.9(4) . . ?
C4 N2 W1 130.7(4) . . ?
C4 N2 N1 106.4(5) . . ?
N4 N3 B1 120.0(3) . . ?
C7 N3 N4 110.3(4) . . ?
C7 N3 B1 129.6(4) . . ?
N3 N4 W1 121.6(3) . . ?
C9 N4 W1 132.9(3) . . ?
C9 N4 N3 105.3(4) . . ?
N6 N5 B1 120.3(4) . . ?
C12 N5 N6 109.7(4) . . ?
C12 N5 B1 130.0(4) . . ?
N5 N6 W1 120.3(3) . . ?
C14 N6 W1 133.7(3) . . ?
C14 N6 N5 105.9(4) . . ?
H1A C1 H1B 109.5 . . ?
H1A C1 H1C 109.5 . . ?
H1B C1 H1C 109.5 . . ?
C2 C1 H1A 109.5 . . ?
C2 C1 H1B 109.5 . . ?
C2 C1 H1C 109.5 . . ?
N1 C2 C1 123.0(6) . . ?
N1 C2 C3 107.9(5) . . ?
C3 C2 C1 129.1(6) . . ?
C2 C3 H3 126.6 . . ?
C2 C3 C4 106.7(6) . . ?
C4 C3 H3 126.6 . . ?
N2 C4 C3 109.3(5) . . ?
N2 C4 C5 124.7(6) . . ?
C3 C4 C5 125.9(6) . . ?
C4 C5 H5A 109.5 . . ?
C4 C5 H5B 109.5 . . ?
C4 C5 H5C 109.5 . . ?
H5A C5 H5B 109.5 . . ?
H5A C5 H5C 109.5 . . ?
H5B C5 H5C 109.5 . . ?
H6A C6 H6B 109.5 . . ?
H6A C6 H6C 109.5 . . ?
H6B C6 H6C 109.5 . . ?
C7 C6 H6A 109.5 . . ?
C7 C6 H6B 109.5 . . ?
C7 C6 H6C 109.5 . . ?
N3 C7 C6 123.1(5) . . ?
N3 C7 C8 107.6(4) . . ?
C8 C7 C6 129.3(5) . . ?
C7 C8 H8 126.4 . . ?
C7 C8 C9 107.1(5) . . ?
C9 C8 H8 126.4 . . ?
N4 C9 C8 109.7(5) . . ?
N4 C9 C10 123.8(5) . . ?
C8 C9 C10 126.5(5) . . ?
C9 C10 H10A 109.5 . . ?
C9 C10 H10B 109.5 . . ?
C9 C10 H10C 109.5 . . ?
H10A C10 H10B 109.5 . . ?
H10A C10 H10C 109.5 . . ?
H10B C10 H10C 109.5 . . ?
H11A C11 H11B 109.5 . . ?
H11A C11 H11C 109.5 . . ?
H11B C11 H11C 109.5 . . ?
C12 C11 H11A 109.5 . . ?
C12 C11 H11B 109.5 . . ?
C12 C11 H11C 109.5 . . ?
N5 C12 C11 122.3(5) . . ?
N5 C12 C13 107.8(5) . . ?
C13 C12 C11 129.9(5) . . ?
C12 C13 H13 126.5 . . ?
C12 C13 C14 107.0(5) . . ?
C14 C13 H13 126.5 . . ?
N6 C14 C13 109.6(5) . . ?
N6 C14 C15 125.4(5) . . ?
C13 C14 C15 125.0(5) . . ?
C14 C15 H15A 109.5 . . ?
C14 C15 H15B 109.5 . . ?
C14 C15 H15C 109.5 . . ?
H15A C15 H15B 109.5 . . ?
H15A C15 H15C 109.5 . . ?
H15B C15 H15C 109.5 . . ?
N1 B1 H1 109.9(7) . . ?
N3 B1 N1 109.7(4) . . ?
N3 B1 N5 107.9(4) . . ?
N3 B1 H1 108.4(12) . . ?
N5 B1 N1 110.6(4) . . ?
N5 B1 H1 110.2(8) . . ?
H31A C31 H31B 109.5 . . ?
H31A C31 H31C 109.5 . . ?
H31B C31 H31C 109.5 . . ?
C32 C31 H31A 109.5 . . ?
C32 C31 H31B 109.5 . . ?
C32 C31 H31C 109.5 . . ?
N13 C32 C31 177.9(12) . . ?
C37 N14 C33 109.4(10) . . ?
C38 N14 C37 66.0(11) . . ?
C38 N14 C37 120.4(14) 2 . ?
C38 N14 C33 68.1(13) . . ?
C38 N14 C33 106.0(14) 2 . ?
C38 N14 C38 173(2) . 2 ?
H36A C36 H36B 109.5 . . ?
H36A C36 H36C 109.5 . . ?
H36B C36 H36C 109.5 . . ?
C35 C36 H36A 109.5 . . ?
C35 C36 H36B 109.5 . . ?
C35 C36 H36C 109.5 . . ?
H39A C39 H39B 109.5 . . ?
H39A C39 H39C 109.5 . . ?
H39B C39 H39C 109.5 . . ?
C37 C39 H39A 94.5 . . ?
C37 C39 H39B 58.1 . . ?
C37 C39 H39C 155.9 . . ?
C37 C39 C38 62.4(14) . . ?
C40 C39 H39A 141.4 . . ?
C40 C39 H39B 109.1 . . ?
C40 C39 H39C 54.4 . . ?
C40 C39 C37 107(2) . . ?
C40 C39 C38 58.2(16) . . ?
C38 C39 H39A 109.5 . . ?
C38 C39 H39B 109.5 . . ?
C38 C39 H39C 109.5 . . ?
N14 C37 H37A 112.9 . . ?
N14 C37 H37B 112.9 . . ?
N14 C37 C40 94.4(11) . . ?
N14 C37 C38 52.7(10) . . ?
C39 C37 N14 121.5(17) . . ?
C39 C37 H37A 85.3 . . ?
C39 C37 H37B 110.8 . . ?
C39 C37 C40 32.1(12) . . ?
C39 C37 C38 68.8(15) . . ?
H37A C37 H37B 110.3 . . ?
C40 C37 H37A 112.9 . . ?
C40 C37 H37B 112.9 . . ?
C38 C37 H37A 108.5 . . ?
C38 C37 H37B 141.1 . . ?
C38 C37 C40 45.9(10) . . ?
N14 C35 H35A 106.4 . . ?
N14 C35 H35B 106.4 . . ?
C36 C35 N14 124(2) . . ?
C36 C35 H35A 106.4 . . ?
C36 C35 H35B 106.4 . . ?
H35A C35 H35B 106.4 . . ?
N14 C33 H33A 107.1 . . ?
N14 C33 H33B 107.1 . . ?
N14 C33 C38 51.6(11) . . ?
H33A C33 H33B 106.8 . . ?
C38 C33 H33A 56.4 . . ?
C38 C33 H33B 128.1 . . ?
C34 C33 N14 120.9(18) . . ?
C34 C33 H33A 107.1 . . ?
C34 C33 H33B 107.1 . . ?
C34 C33 C38 125(2) . . ?
C39 C40 C37 40.5(16) . . ?
C39 C40 H40A 139.2 . . ?
C39 C40 H40B 108.6 . . ?
C39 C40 H40C 70.4 . . ?
C39 C40 C38 81(2) . . ?
C37 C40 H40A 110.7 . . ?
C37 C40 H40B 110.0 . . ?
C37 C40 H40C 107.6 . . ?
H40A C40 H40B 109.5 . . ?
H40A C40 H40C 109.5 . . ?
H40B C40 H40C 109.5 . . ?
C38 C40 C37 52.5(12) . . ?
C38 C40 H40A 102.2 . . ?
C38 C40 H40B 64.6 . . ?
C38 C40 H40C 147.5 . . ?
N14 C38 C39 110.1(17) . . ?
N14 C38 C37 61.4(12) . . ?
N14 C38 C33 60.2(12) . . ?
N14 C38 C40 133.3(19) . . ?
N14 C38 H38A 109.6 . . ?
N14 C38 H38B 109.6 . . ?
C39 C38 H38A 109.6 . . ?
C39 C38 H38B 109.6 . . ?
C37 C38 C39 48.7(11) . . ?
C37 C38 C33 101.4(16) . . ?
C37 C38 H38A 127.3 . . ?
C37 C38 H38B 124.1 . . ?
C33 C38 C39 127.9(18) . . ?
C33 C38 H38A 49.5 . . ?
C33 C38 H38B 121.9 . . ?
C40 C38 C39 40.6(11) . . ?
C40 C38 C37 81.5(16) . . ?
C40 C38 C33 105.3(18) . . ?
C40 C38 H38A 70.0 . . ?
C40 C38 H38B 114.6 . . ?
H38A C38 H38B 108.2 . . ?
C33 C34 H34A 109.5 . . ?
C33 C34 H34B 109.5 . . ?
C33 C34 H34C 109.5 . . ?
H34A C34 H34B 109.5 . . ?
H34A C34 H34C 109.5 . . ?
H34B C34 H34C 109.5 . . ?

loop_
_geom_bond_atom_site_label_1
_geom_bond_atom_site_label_2
_geom_bond_distance
_geom_bond_site_symmetry_2
_geom_bond_publ_flag
W1 S1 2.2023(13) . ?
W1 S2 2.3385(16) . ?
W1 S3 2.2679(13) . ?
W1 N2 2.248(5) . ?
W1 N4 2.309(4) . ?
W1 N6 2.345(4) . ?
Co1 Co1 0.0000(19) 2_655 ?
Co1 Co2 2.6246(15) 2_655 ?
Co1 S2 2.2534(14) . ?
Co1 S2 2.2534(14) 2_655 ?
Co1 S3 2.2010(15) 2_655 ?
Co1 S3 2.2011(15) . ?
Co2 Cl1 2.248(2) . ?
Co2 S1 2.361(2) . ?
Co2 S2 2.1218(18) . ?
N1 N2 1.376(6) . ?
N1 C2 1.348(7) . ?
N1 B1 1.539(7) . ?
N2 C4 1.350(7) . ?
N3 N4 1.377(5) . ?
N3 C7 1.352(6) . ?
N3 B1 1.521(7) . ?
N4 C9 1.362(6) . ?
N5 N6 1.384(6) . ?
N5 C12 1.351(7) . ?
N5 B1 1.524(7) . ?
N6 C14 1.339(7) . ?
C1 H1A 0.9600 . ?
C1 H1B 0.9600 . ?
C1 H1C 0.9600 . ?
C1 C2 1.490(8) . ?
C2 C3 1.370(8) . ?
C3 H3 0.9300 . ?
C3 C4 1.387(9) . ?
C4 C5 1.501(8) . ?
C5 H5A 0.9600 . ?
C5 H5B 0.9600 . ?
C5 H5C 0.9600 . ?
C6 H6A 0.9600 . ?
C6 H6B 0.9600 . ?
C6 H6C 0.9600 . ?
C6 C7 1.496(7) . ?
C7 C8 1.363(7) . ?
C8 H8 0.9300 . ?
C8 C9 1.379(7) . ?
C9 C10 1.489(7) . ?
C10 H10A 0.9600 . ?
C10 H10B 0.9600 . ?
C10 H10C 0.9600 . ?
C11 H11A 0.9600 . ?
C11 H11B 0.9600 . ?
C11 H11C 0.9600 . ?
C11 C12 1.511(7) . ?
C12 C13 1.352(8) . ?
C13 H13 0.9300 . ?
C13 C14 1.391(7) . ?
C14 C15 1.489(8) . ?
C15 H15A 0.9600 . ?
C15 H15B 0.9600 . ?
C15 H15C 0.9600 . ?
B1 H1 1.00000(13) . ?
N13 C32 1.121(10) . ?
C31 H31A 0.9600 . ?
C31 H31B 0.9600 . ?
C31 H31C 0.9600 . ?
C31 C32 1.391(12) . ?
N14 C37 1.512(17) . ?
N14 C35 1.620(17) . ?
N14 C33 1.517(19) . ?
N14 C38 1.37(2) . ?
N14 C38 1.37(2) 2 ?
C36 H36A 0.9600 . ?
C36 H36B 0.9600 . ?
C36 H36C 0.9600 . ?
C36 C35 1.29(3) . ?
C39 H39A 0.9600 . ?
C39 H39B 0.9600 . ?
C39 H39C 0.9600 . ?
C39 C37 1.33(2) . ?
C39 C40 1.09(2) . ?
C39 C38 1.66(3) . ?
C37 H37A 0.9700 . ?
C37 H37B 0.9700 . ?
C37 C40 1.96(3) . ?
C37 C38 1.57(3) . ?
C35 H35A 0.9700 . ?
C35 H35B 0.9700 . ?
C33 H33A 0.9700 . ?
C33 H33B 0.9700 . ?
C33 C38 1.62(3) . ?
C33 C34 1.42(3) . ?
C40 H40A 0.9597 . ?
C40 H40B 0.9601 . ?
C40 H40C 0.9600 . ?
C40 C38 1.42(2) . ?
C38 H38A 0.9700 . ?
C38 H38B 0.9700 . ?
C34 H34A 0.9600 . ?
C34 H34B 0.9600 . ?
C34 H34C 0.9600 . ?

loop_
_geom_torsion_atom_site_label_1
_geom_torsion_atom_site_label_2
_geom_torsion_atom_site_label_3
_geom_torsion_atom_site_label_4
_geom_torsion
_geom_torsion_site_symmetry_1
_geom_torsion_site_symmetry_2
_geom_torsion_site_symmetry_3
_geom_torsion_site_symmetry_4
_geom_torsion_publ_flag
W1 N2 C4 C3 178.2(4) . . . . ?
W1 N2 C4 C5 -3.5(9) . . . . ?
W1 N4 C9 C8 175.6(4) . . . . ?
W1 N4 C9 C10 -4.6(10) . . . . ?
W1 N6 C14 C13 173.5(4) . . . . ?
W1 N6 C14 C15 -8.1(10) . . . . ?
N1 N2 C4 C3 -0.6(6) . . . . ?
N1 N2 C4 C5 177.6(6) . . . . ?
N1 C2 C3 C4 0.3(7) . . . . ?
N2 N1 C2 C1 179.6(5) . . . . ?
N2 N1 C2 C3 -0.7(6) . . . . ?
N2 N1 B1 N3 57.5(5) . . . . ?
N2 N1 B1 N5 -61.4(6) . . . . ?
N3 N4 C9 C8 0.3(7) . . . . ?
N3 N4 C9 C10 -180.0(6) . . . . ?
N3 C7 C8 C9 -0.4(7) . . . . ?
N4 N3 C7 C6 -177.9(5) . . . . ?
N4 N3 C7 C8 0.6(7) . . . . ?
N4 N3 B1 N1 -63.3(5) . . . . ?
N4 N3 B1 N5 57.2(5) . . . . ?
N5 N6 C14 C13 -1.4(7) . . . . ?
N5 N6 C14 C15 177.0(6) . . . . ?
N5 C12 C13 C14 0.4(7) . . . . ?
N6 N5 C12 C11 177.2(6) . . . . ?
N6 N5 C12 C13 -1.3(7) . . . . ?
N6 N5 B1 N1 53.8(6) . . . . ?
N6 N5 B1 N3 -66.3(5) . . . . ?
C1 C2 C3 C4 180.0(6) . . . . ?
C2 N1 N2 W1 -178.2(3) . . . . ?
C2 N1 N2 C4 0.8(6) . . . . ?
C2 N1 B1 N3 -121.0(5) . . . . ?
C2 N1 B1 N5 120.1(5) . . . . ?
C2 C3 C4 N2 0.2(7) . . . . ?
C2 C3 C4 C5 -178.0(6) . . . . ?
C6 C7 C8 C9 178.0(6) . . . . ?
C7 N3 N4 W1 -176.6(4) . . . . ?
C7 N3 N4 C9 -0.6(6) . . . . ?
C7 N3 B1 N1 122.5(5) . . . . ?
C7 N3 B1 N5 -117.0(6) . . . . ?
C7 C8 C9 N4 0.1(8) . . . . ?
C7 C8 C9 C10 -179.7(7) . . . . ?
C11 C12 C13 C14 -177.9(7) . . . . ?
C12 N5 N6 W1 -174.1(4) . . . . ?
C12 N5 N6 C14 1.7(6) . . . . ?
C12 N5 B1 N1 -124.6(6) . . . . ?
C12 N5 B1 N3 115.3(6) . . . . ?
C12 C13 C14 N6 0.7(8) . . . . ?
C12 C13 C14 C15 -177.7(7) . . . . ?
B1 N1 N2 W1 3.1(6) . . . . ?
B1 N1 N2 C4 -178.0(5) . . . . ?
B1 N1 C2 C1 -1.8(9) . . . . ?
B1 N1 C2 C3 177.9(5) . . . . ?
B1 N3 N4 W1 8.2(6) . . . . ?
B1 N3 N4 C9 -175.8(5) . . . . ?
B1 N3 C7 C6 -3.3(9) . . . . ?
B1 N3 C7 C8 175.3(5) . . . . ?
B1 N5 N6 W1 7.2(6) . . . . ?
B1 N5 N6 C14 -177.0(5) . . . . ?
B1 N5 C12 C11 -4.3(10) . . . . ?
B1 N5 C12 C13 177.2(5) . . . . ?
N14 C37 C38 C39 177.7(18) . . . . ?
N14 C37 C38 C33 46.6(11) . . . . ?
N14 C37 C38 C40 150.6(17) . . . . ?
N14 C33 C38 C39 -93(2) . . . . ?
N14 C33 C38 C37 -47.3(12) . . . . ?
N14 C33 C38 C40 -131(2) . . . . ?
C39 C37 C38 N14 -177.7(18) . . . . ?
C39 C37 C38 C33 -131.1(19) . . . . ?
C39 C37 C38 C40 -27.1(15) . . . . ?
C39 C40 C38 N14 68(3) . . . . ?
C39 C40 C38 C37 31.8(18) . . . . ?
C39 C40 C38 C33 131(2) . . . . ?
C37 N14 C33 C38 52.6(13) . . . . ?
C37 N14 C33 C34 -59(3) . . . . ?
C37 N14 C38 C39 -1.8(14) . . . . ?
C37 N14 C38 C33 -124.9(13) . . . . ?
C37 N14 C38 C40 -42(2) . . . . ?
C37 C39 C40 C38 -40(2) . . . . ?
C37 C39 C38 N14 2.1(17) . . . . ?
C37 C39 C38 C33 69(2) . . . . ?
C37 C39 C38 C40 136(2) . . . . ?
C37 C40 C38 N14 36(2) . . . . ?
C37 C40 C38 C39 -31.8(18) . . . . ?
C37 C40 C38 C33 99.6(18) . . . . ?
C33 N14 C37 C39 -51(2) . . . . ?
C33 N14 C37 C40 -33.2(13) . . . . ?
C33 N14 C37 C38 -53.9(15) . . . . ?
C33 N14 C38 C39 123.0(19) . . . . ?
C33 N14 C38 C37 124.9(13) . . . . ?
C33 N14 C38 C40 83(3) . . . . ?
C40 C39 C37 N14 36(3) . . . . ?
C40 C39 C37 C38 38(2) . . . . ?
C40 C39 C38 N14 -134(2) . . . . ?
C40 C39 C38 C37 -136(2) . . . . ?
C40 C39 C38 C33 -67(3) . . . . ?
C40 C37 C38 N14 -150.6(17) . . . . ?
C40 C37 C38 C39 27.1(15) . . . . ?
C40 C37 C38 C33 -104.0(19) . . . . ?
C38 N14 C37 C39 -174.4(19) 2 . . . ?
C38 N14 C37 C39 2.5(19) . . . . ?
C38 N14 C37 C40 20.7(12) . . . . ?
C38 N14 C37 C40 -156.2(13) 2 . . . ?
C38 N14 C37 C38 -176.9(10) 2 . . . ?
C38 N14 C33 C38 -176.1(12) 2 . . . ?
C38 N14 C33 C34 -112(3) . . . . ?
C38 N14 C33 C34 72(3) 2 . . . ?
C38 C39 C37 N14 -2.1(16) . . . . ?
C38 C39 C37 C40 -38(2) . . . . ?
C38 C39 C40 C37 40(2) . . . . ?
C34 C33 C38 N14 104(2) . . . . ?
C34 C33 C38 C39 11(4) . . . . ?
C34 C33 C38 C37 57(3) . . . . ?
C34 C33 C38 C40 -27(3) . . . . ?
